data_4026098
loop_
_publ_author_name
'Daniel J. Smith'
'Glenn P. A. Yap'
'James A. Kelley'
'Joel P. Schneider'

_publ_section_title
;
 Enhanced Stereoselectivity of a Cu(II) Complex Chiral Auxiliary in the
 Synthesis of Fmoc-l-\g-carboxyglutamic Acid
;
_journal_name_full 'Journal of Organic Chemistry'
_journal_page_first 1513
_journal_page_last 1520
_journal_paper_doi 10.1021/jo101940k
_journal_volume 76
_journal_year 2011
_chemical_absolute_configuration rmad
_chemical_formula_sum 'C28 H27 N3 Ni O3 S'
_chemical_formula_weight 544.29
_chemical_name_systematic
;
 ?
;
_space_group_IT_number 4
_symmetry_cell_setting monoclinic
_symmetry_space_group_name_Hall 'P 2yb'
_symmetry_space_group_name_H-M 'P 1 21 1'
_atom_sites_solution_hydrogens geom
_atom_sites_solution_primary direct
_atom_sites_solution_secondary difmap
_audit_creation_method SHELXL-97
_cell_angle_alpha 90.00
_cell_angle_beta 96.108(8)
_cell_angle_gamma 90.00
_cell_formula_units_Z 4
_cell_length_a 10.428(5)
_cell_length_b 8.062(4)
_cell_length_c 29.581(8)
_cell_measurement_reflns_used 955
_cell_measurement_temperature 200(2)
_cell_measurement_theta_max 21.27
_cell_measurement_theta_min 2.62
_cell_volume 2472.8(18)
_computing_cell_refinement 'SAINT (Bruker, 2002)'
_computing_data_collection 'SMART (Bruker, 2002)'
_computing_data_reduction SAINT
_computing_molecular_graphics 'SHELXTL (Sheldrick, 2001)'
_computing_publication_material 'SHELXTL (Sheldrick, 2001)'
_computing_structure_refinement 'SHELXL-97 (Sheldrick, 1997)'
_computing_structure_solution 'SHELXS-97 (Sheldrick, 1990)'
_diffrn_ambient_temperature 200(2)
_diffrn_detector_area_resol_mean 836.6
_diffrn_measured_fraction_theta_full 1.000
_diffrn_measured_fraction_theta_max 0.994
_diffrn_measurement_device_type 'Bruker AXS APEX diffractometer'
_diffrn_measurement_method \w
_diffrn_radiation_monochromator graphite
_diffrn_radiation_source 'fine-focus sealed tube'
_diffrn_radiation_type MoK\a
_diffrn_radiation_wavelength 0.71073
_diffrn_reflns_av_R_equivalents 0.0825
_diffrn_reflns_av_sigmaI/netI 0.1030
_diffrn_reflns_limit_h_max 13
_diffrn_reflns_limit_h_min -13
_diffrn_reflns_limit_k_max 10
_diffrn_reflns_limit_k_min -10
_diffrn_reflns_limit_l_max 39
_diffrn_reflns_limit_l_min -39
_diffrn_reflns_number 32913
_diffrn_reflns_theta_full 25.00
_diffrn_reflns_theta_max 28.37
_diffrn_reflns_theta_min 0.69
_diffrn_standards_decay_% 1
_diffrn_standards_interval_count 0
_diffrn_standards_interval_time 0
_diffrn_standards_number 0
_exptl_absorpt_coefficient_mu 0.905
_exptl_absorpt_correction_T_max 0.9519
_exptl_absorpt_correction_T_min 0.6528
_exptl_absorpt_correction_type multi-scan
_exptl_absorpt_process_details 'SADABS (Sheldrick, 2003)'
_exptl_crystal_colour orange
_exptl_crystal_density_diffrn 1.462
_exptl_crystal_description plate
_exptl_crystal_F_000 1136
_exptl_crystal_size_max 0.51
_exptl_crystal_size_mid 0.14
_exptl_crystal_size_min 0.05
_refine_diff_density_max 0.989
_refine_diff_density_min -0.534
_refine_diff_density_rms 0.094
_refine_ls_abs_structure_details 'Flack H D (1983), Acta Cryst. A39, 876-881: 5685 Friedel pairs'
_refine_ls_abs_structure_Flack -0.028(14)
_refine_ls_extinction_method none
_refine_ls_goodness_of_fit_ref 1.050
_refine_ls_hydrogen_treatment constr
_refine_ls_matrix_type full
_refine_ls_number_parameters 651
_refine_ls_number_reflns 12271
_refine_ls_number_restraints 1
_refine_ls_restrained_S_all 1.050
_refine_ls_R_factor_all 0.1123
_refine_ls_R_factor_gt 0.0674
_refine_ls_shift/su_max 0.001
_refine_ls_shift/su_mean 0.000
_refine_ls_structure_factor_coef Fsqd
_refine_ls_weighting_details 'calc w=1/[\s^2^(Fo^2^)+(0.0445P)^2^] where P=(Fo^2^+2Fc^2^)/3'
_refine_ls_weighting_scheme calc
_refine_ls_wR_factor_gt 0.1302
_refine_ls_wR_factor_ref 0.1488
_reflns_number_gt 7776
_reflns_number_total 12271
_reflns_threshold_expression >2sigma(I)
_cod_data_source_file jo101940k_si_001.cif
_cod_data_source_block joes005
_cod_database_code 4026098

loop_
_symmetry_equiv_pos_as_xyz
'x, y, z'
'-x, y+1/2, -z'

loop_
_atom_site_label
_atom_site_type_symbol
_atom_site_fract_x
_atom_site_fract_y
_atom_site_fract_z
_atom_site_U_iso_or_equiv
_atom_site_adp_type
_atom_site_occupancy
_atom_site_symmetry_multiplicity
_atom_site_calc_flag
_atom_site_refinement_flags
Ni1 Ni 0.36463(6) 0.92327(7) 0.583904(19) 0.03156(18) Uani 1 1 d .
Ni2 Ni 0.12943(6) 0.35259(8) 0.91384(2) 0.0372(2) Uani 1 1 d .
N1 N 0.4582(4) 1.0780(5) 0.62417(13) 0.0340(10) Uani 1 1 d .
N2 N 0.2983(4) 0.8293(5) 0.63409(13) 0.0339(10) Uani 1 1 d .
N3 N 0.2860(4) 0.7787(5) 0.54135(12) 0.0318(9) Uani 1 1 d .
N4 N 0.0340(4) 0.5058(6) 0.87319(13) 0.0386(11) Uani 1 1 d .
N5 N 0.1977(4) 0.2616(6) 0.86336(12) 0.0356(10) Uani 1 1 d .
N6 N 0.2101(4) 0.2102(6) 0.95640(12) 0.0385(11) Uani 1 1 d .
O1 O 0.3550(5) 0.8253(6) 0.71196(13) 0.0801(15) Uani 1 1 d .
O2 O 0.4321(3) 1.0306(4) 0.53582(11) 0.0401(9) Uani 1 1 d .
O3 O 0.4479(3) 1.0148(5) 0.46144(11) 0.0435(9) Uani 1 1 d .
O4 O 0.2211(5) 0.3426(6) 0.78939(14) 0.0830(16) Uani 1 1 d .
O5 O 0.0620(3) 0.4603(5) 0.96187(11) 0.0449(10) Uani 1 1 d .
O6 O 0.0500(3) 0.4440(5) 1.03670(11) 0.0501(11) Uani 1 1 d .
S1 S 0.80876(17) 1.1341(2) 0.69892(5) 0.0592(5) Uani 1 1 d .
S2 S -0.32138(17) 0.5563(2) 0.80296(6) 0.0633(5) Uani 1 1 d .
C1 C 0.9447(7) 1.0954(10) 0.7407(2) 0.085(2) Uani 1 1 d .
H1A H 0.9823 1.2013 0.7516 0.128 Uiso 1 1 calc R
H1B H 1.0097 1.0306 0.7268 0.128 Uiso 1 1 calc R
H1C H 0.9159 1.0335 0.7663 0.128 Uiso 1 1 calc R
C2 C 0.7579(5) 0.9328(7) 0.68082(18) 0.0422(13) Uani 1 1 d .
C3 C 0.8072(6) 0.7879(9) 0.7023(2) 0.0590(18) Uani 1 1 d .
H3A H 0.8667 0.7959 0.7289 0.071 Uiso 1 1 calc R
C4 C 0.7713(6) 0.6375(9) 0.6857(2) 0.0617(18) Uani 1 1 d .
H4A H 0.8068 0.5410 0.7007 0.074 Uiso 1 1 calc R
C5 C 0.6842(6) 0.6203(8) 0.6475(2) 0.0536(15) Uani 1 1 d .
H5A H 0.6615 0.5136 0.6356 0.064 Uiso 1 1 calc R
C6 C 0.6309(5) 0.7612(7) 0.62713(18) 0.0393(13) Uani 1 1 d .
H6A H 0.5700 0.7504 0.6010 0.047 Uiso 1 1 calc R
C7 C 0.6634(5) 0.9188(7) 0.64347(16) 0.0343(12) Uani 1 1 d .
C8 C 0.6027(5) 1.0671(7) 0.62085(16) 0.0363(13) Uani 1 1 d .
H8A H 0.6178 1.0655 0.5884 0.044 Uiso 1 1 calc R
H8B H 0.6448 1.1676 0.6348 0.044 Uiso 1 1 calc R
C9 C 0.4121(5) 1.2503(6) 0.61238(17) 0.0433(13) Uani 1 1 d .
H9A H 0.3263 1.2476 0.5945 0.052 Uiso 1 1 calc R
H9B H 0.4734 1.3082 0.5944 0.052 Uiso 1 1 calc R
C10 C 0.4048(6) 1.3364(7) 0.65727(19) 0.0564(16) Uani 1 1 d .
H10A H 0.4908 1.3739 0.6708 0.068 Uiso 1 1 calc R
H10B H 0.3452 1.4324 0.6541 0.068 Uiso 1 1 calc R
C11 C 0.3528(6) 1.1986(8) 0.68487(19) 0.0563(16) Uani 1 1 d .
H11A H 0.2589 1.1838 0.6768 0.068 Uiso 1 1 calc R
H11B H 0.3694 1.2217 0.7179 0.068 Uiso 1 1 calc R
C12 C 0.4279(5) 1.0451(7) 0.67177(16) 0.0383(13) Uani 1 1 d .
H12A H 0.5104 1.0373 0.6922 0.046 Uiso 1 1 calc R
C13 C 0.3564(5) 0.8914(8) 0.67448(17) 0.0449(15) Uani 1 1 d .
C14 C 0.2111(5) 0.6978(6) 0.63267(16) 0.0352(12) Uani 1 1 d .
C15 C 0.1578(5) 0.6431(8) 0.67238(18) 0.0497(15) Uani 1 1 d .
H15A H 0.1794 0.7006 0.7002 0.060 Uiso 1 1 calc R
C16 C 0.0763(6) 0.5100(9) 0.6717(2) 0.0629(18) Uani 1 1 d .
H16A H 0.0444 0.4755 0.6991 0.076 Uiso 1 1 calc R
C17 C 0.0397(5) 0.4251(8) 0.6321(2) 0.0547(16) Uani 1 1 d .
H17A H -0.0164 0.3323 0.6321 0.066 Uiso 1 1 calc R
C18 C 0.0854(5) 0.4766(7) 0.59267(19) 0.0475(14) Uani 1 1 d .
H18A H 0.0583 0.4195 0.5652 0.057 Uiso 1 1 calc R
C19 C 0.1711(4) 0.6114(6) 0.59139(16) 0.0355(12) Uani 1 1 d .
C20 C 0.2122(5) 0.6536(6) 0.54732(16) 0.0320(11) Uani 1 1 d .
C21 C 0.0546(5) 0.5935(7) 0.47945(17) 0.0428(13) Uani 1 1 d .
H21A H 0.0047 0.6860 0.4870 0.051 Uiso 1 1 calc R
C22 C 0.0177(5) 0.5016(8) 0.44075(19) 0.0515(15) Uani 1 1 d .
H22A H -0.0581 0.5315 0.4219 0.062 Uiso 1 1 calc R
C23 C 0.0890(5) 0.3678(8) 0.42919(19) 0.0513(15) Uani 1 1 d .
H23A H 0.0643 0.3086 0.4019 0.062 Uiso 1 1 calc R
C24 C 0.1971(5) 0.3194(7) 0.45752(17) 0.0430(13) Uani 1 1 d .
H24A H 0.2443 0.2237 0.4505 0.052 Uiso 1 1 calc R
C25 C 0.2358(5) 0.4110(7) 0.49595(16) 0.0360(12) Uani 1 1 d .
H25A H 0.3110 0.3796 0.5150 0.043 Uiso 1 1 calc R
C26 C 0.1651(5) 0.5496(6) 0.50708(15) 0.0319(11) Uani 1 1 d .
C27 C 0.3250(5) 0.8093(7) 0.49546(15) 0.0384(13) Uani 1 1 d .
H27A H 0.2474 0.8245 0.4735 0.046 Uiso 1 1 calc R
H27B H 0.3736 0.7127 0.4856 0.046 Uiso 1 1 calc R
C28 C 0.4078(5) 0.9619(6) 0.49631(17) 0.0324(12) Uani 1 1 d .
C29 C -0.4604(6) 0.5192(11) 0.7638(2) 0.087(2) Uani 1 1 d .
H29A H -0.4938 0.6250 0.7512 0.130 Uiso 1 1 calc R
H29B H -0.5267 0.4644 0.7796 0.130 Uiso 1 1 calc R
H29C H -0.4370 0.4478 0.7392 0.130 Uiso 1 1 calc R
C30 C -0.2781(5) 0.3548(8) 0.82351(18) 0.0460(14) Uani 1 1 d .
C31 C -0.3404(6) 0.2099(10) 0.8073(2) 0.0591(18) Uani 1 1 d .
H31A H -0.4095 0.2166 0.7837 0.071 Uiso 1 1 calc R
C32 C -0.3034(6) 0.0581(9) 0.8251(2) 0.070(2) Uani 1 1 d .
H32A H -0.3450 -0.0396 0.8131 0.084 Uiso 1 1 calc R
C33 C -0.2059(6) 0.0467(8) 0.8604(2) 0.0589(17) Uani 1 1 d .
H33A H -0.1827 -0.0580 0.8735 0.071 Uiso 1 1 calc R
C34 C -0.1425(5) 0.1885(8) 0.87636(18) 0.0460(15) Uani 1 1 d .
H34A H -0.0750 0.1800 0.9005 0.055 Uiso 1 1 calc R
C35 C -0.1747(4) 0.3423(8) 0.85816(16) 0.0389(13) Uani 1 1 d .
C36 C -0.1098(5) 0.4946(8) 0.87793(18) 0.0432(14) Uani 1 1 d .
H36A H -0.1220 0.4998 0.9106 0.052 Uiso 1 1 calc R
H36B H -0.1530 0.5927 0.8631 0.052 Uiso 1 1 calc R
C37 C 0.0751(5) 0.6815(7) 0.88355(18) 0.0483(14) Uani 1 1 d .
H37A H 0.0234 0.7317 0.9062 0.058 Uiso 1 1 calc R
H37B H 0.1675 0.6871 0.8952 0.058 Uiso 1 1 calc R
C38 C 0.0501(6) 0.7668(8) 0.83849(19) 0.0568(16) Uani 1 1 d .
H38A H 0.1018 0.8696 0.8379 0.068 Uiso 1 1 calc R
H38B H -0.0423 0.7951 0.8318 0.068 Uiso 1 1 calc R
C39 C 0.0902(6) 0.6429(8) 0.80503(19) 0.0578(16) Uani 1 1 d .
H39A H 0.1831 0.6541 0.8014 0.069 Uiso 1 1 calc R
H39B H 0.0398 0.6575 0.7750 0.069 Uiso 1 1 calc R
C40 C 0.0620(5) 0.4747(7) 0.82553(16) 0.0376(13) Uani 1 1 d .
H40A H -0.0168 0.4269 0.8081 0.045 Uiso 1 1 calc R
C41 C 0.1707(6) 0.3527(8) 0.82465(18) 0.0489(16) Uani 1 1 d .
C42 C 0.2772(5) 0.1205(7) 0.86435(16) 0.0389(13) Uani 1 1 d .
C43 C 0.3129(5) 0.0478(8) 0.82374(18) 0.0495(15) Uani 1 1 d .
H43A H 0.2852 0.0994 0.7955 0.059 Uiso 1 1 calc R
C44 C 0.3853(5) -0.0925(8) 0.82370(19) 0.0535(16) Uani 1 1 d .
H44A H 0.4041 -0.1391 0.7957 0.064 Uiso 1 1 calc R
C45 C 0.4316(5) -0.1676(9) 0.86399(18) 0.0539(17) Uani 1 1 d .
H45A H 0.4859 -0.2622 0.8640 0.065 Uiso 1 1 calc R
C46 C 0.3984(5) -0.1043(7) 0.90356(18) 0.0447(14) Uani 1 1 d .
H46A H 0.4291 -0.1581 0.9312 0.054 Uiso 1 1 calc R
C47 C 0.3202(4) 0.0378(7) 0.90564(15) 0.0358(12) Uani 1 1 d .
C48 C 0.2845(5) 0.0862(7) 0.95003(16) 0.0379(13) Uani 1 1 d .
C49 C 0.4447(5) 0.0288(8) 1.01832(17) 0.0475(15) Uani 1 1 d .
H49A H 0.4929 0.1232 1.0109 0.057 Uiso 1 1 calc R
C50 C 0.4847(5) -0.0629(8) 1.05661(18) 0.0509(15) Uani 1 1 d .
H50A H 0.5599 -0.0311 1.0756 0.061 Uiso 1 1 calc R
C51 C 0.4146(6) -0.2024(9) 1.06759(18) 0.0538(16) Uani 1 1 d .
H51A H 0.4409 -0.2648 1.0942 0.065 Uiso 1 1 calc R
C52 C 0.3073(5) -0.2480(8) 1.03929(18) 0.0517(15) Uani 1 1 d .
H52A H 0.2602 -0.3439 1.0463 0.062 Uiso 1 1 calc R
C53 C 0.2673(5) -0.1583(8) 1.00145(17) 0.0436(15) Uani 1 1 d .
H53A H 0.1931 -0.1926 0.9823 0.052 Uiso 1 1 calc R
C54 C 0.3342(5) -0.0161(8) 0.99053(16) 0.0411(13) Uani 1 1 d .
C55 C 0.1747(5) 0.2434(8) 1.00263(15) 0.0442(14) Uani 1 1 d .
H55A H 0.2535 0.2620 1.0238 0.053 Uiso 1 1 calc R
H55B H 0.1284 0.1467 1.0136 0.053 Uiso 1 1 calc R
C56 C 0.0893(5) 0.3953(7) 1.00153(16) 0.0368(13) Uani 1 1 d .

loop_
_atom_site_aniso_label
_atom_site_aniso_U_11
_atom_site_aniso_U_22
_atom_site_aniso_U_33
_atom_site_aniso_U_23
_atom_site_aniso_U_13
_atom_site_aniso_U_12
Ni1 0.0340(4) 0.0347(4) 0.0261(4) 0.0004(3) 0.0036(3) 0.0002(3)
Ni2 0.0270(4) 0.0587(6) 0.0264(4) -0.0025(3) 0.0041(3) -0.0007(3)
N1 0.042(2) 0.030(3) 0.031(2) 0.0011(18) 0.0054(18) 0.006(2)
N2 0.038(2) 0.035(3) 0.029(2) -0.0004(19) 0.0013(16) 0.002(2)
N3 0.035(2) 0.032(2) 0.029(2) 0.0037(18) 0.0057(16) 0.0112(19)
N4 0.025(2) 0.056(3) 0.034(2) 0.000(2) 0.0012(17) 0.002(2)
N5 0.033(2) 0.052(3) 0.022(2) -0.003(2) 0.0035(16) -0.002(2)
N6 0.030(2) 0.060(3) 0.026(2) -0.002(2) 0.0040(17) -0.006(2)
O1 0.113(4) 0.090(4) 0.036(2) 0.010(2) 0.004(2) -0.036(3)
O2 0.049(2) 0.044(2) 0.0274(18) -0.0012(16) 0.0053(15) -0.0100(18)
O3 0.050(2) 0.049(3) 0.032(2) 0.0039(17) 0.0081(16) -0.0016(19)
O4 0.110(4) 0.098(4) 0.050(3) 0.020(3) 0.050(2) 0.045(3)
O5 0.040(2) 0.064(3) 0.0298(19) -0.0006(17) 0.0030(15) 0.0099(18)
O6 0.049(2) 0.074(3) 0.028(2) -0.0059(19) 0.0090(16) 0.008(2)
S1 0.0695(11) 0.0529(11) 0.0510(9) -0.0017(8) -0.0140(8) -0.0102(9)
S2 0.0556(10) 0.0755(14) 0.0546(10) 0.0056(9) -0.0127(8) 0.0043(9)
C1 0.082(5) 0.094(6) 0.072(5) 0.004(4) -0.031(4) -0.024(5)
C2 0.040(3) 0.047(4) 0.041(3) 0.005(3) 0.009(2) -0.001(3)
C3 0.050(4) 0.062(5) 0.062(4) 0.020(4) -0.011(3) -0.006(3)
C4 0.052(4) 0.045(4) 0.086(5) 0.020(4) 0.000(3) 0.007(3)
C5 0.048(3) 0.038(4) 0.078(4) -0.002(3) 0.018(3) -0.007(3)
C6 0.036(3) 0.033(3) 0.051(3) -0.005(3) 0.011(2) -0.008(2)
C7 0.033(3) 0.036(3) 0.035(3) 0.003(3) 0.008(2) -0.003(2)
C8 0.033(3) 0.042(3) 0.034(3) -0.004(2) 0.002(2) -0.007(2)
C9 0.053(3) 0.027(3) 0.049(3) 0.000(3) -0.002(2) 0.000(2)
C10 0.072(4) 0.040(4) 0.059(4) -0.005(3) 0.013(3) 0.008(3)
C11 0.068(4) 0.054(4) 0.049(4) -0.003(3) 0.015(3) 0.003(3)
C12 0.045(3) 0.040(3) 0.031(3) -0.003(2) 0.005(2) 0.002(3)
C13 0.058(4) 0.049(4) 0.027(3) 0.006(3) 0.000(2) 0.000(3)
C14 0.037(3) 0.032(3) 0.037(3) 0.001(2) 0.006(2) 0.007(2)
C15 0.049(3) 0.061(4) 0.043(3) -0.004(3) 0.021(3) -0.003(3)
C16 0.065(4) 0.079(5) 0.050(4) -0.002(4) 0.030(3) -0.021(4)
C17 0.046(3) 0.055(4) 0.066(4) 0.000(4) 0.023(3) -0.011(3)
C18 0.041(3) 0.053(4) 0.049(3) -0.002(3) 0.008(2) -0.002(3)
C19 0.030(3) 0.040(3) 0.037(3) 0.002(2) 0.005(2) 0.006(2)
C20 0.034(3) 0.025(3) 0.036(3) -0.002(2) 0.000(2) 0.007(2)
C21 0.037(3) 0.044(4) 0.047(3) 0.002(3) 0.001(2) 0.003(2)
C22 0.038(3) 0.069(5) 0.047(3) 0.003(3) -0.003(3) -0.005(3)
C23 0.051(3) 0.062(4) 0.043(3) -0.015(3) 0.013(3) -0.017(3)
C24 0.045(3) 0.043(4) 0.044(3) -0.006(3) 0.014(2) -0.005(3)
C25 0.037(3) 0.033(3) 0.038(3) 0.003(3) 0.005(2) 0.002(3)
C26 0.033(3) 0.030(3) 0.033(3) 0.005(2) 0.005(2) -0.002(2)
C27 0.041(3) 0.045(4) 0.029(3) -0.002(2) 0.005(2) -0.010(3)
C28 0.031(2) 0.037(3) 0.030(3) 0.004(2) 0.005(2) 0.003(2)
C29 0.061(4) 0.117(7) 0.076(5) -0.007(5) -0.026(4) 0.016(5)
C30 0.032(3) 0.061(4) 0.044(3) -0.002(3) 0.004(2) -0.006(3)
C31 0.038(3) 0.076(5) 0.064(4) -0.010(4) 0.004(3) -0.010(3)
C32 0.055(4) 0.064(5) 0.091(5) -0.024(4) 0.016(4) -0.018(4)
C33 0.047(4) 0.056(4) 0.077(5) -0.004(4) 0.023(3) -0.001(3)
C34 0.031(3) 0.062(4) 0.047(3) 0.007(3) 0.011(2) 0.003(3)
C35 0.026(2) 0.061(4) 0.032(3) -0.003(3) 0.012(2) -0.002(3)
C36 0.030(3) 0.062(4) 0.039(3) 0.005(3) 0.006(2) 0.008(3)
C37 0.040(3) 0.058(4) 0.046(3) -0.003(3) 0.002(2) -0.008(3)
C38 0.052(4) 0.060(4) 0.060(4) 0.002(3) 0.014(3) -0.008(3)
C39 0.060(4) 0.064(4) 0.052(4) 0.011(3) 0.016(3) 0.004(3)
C40 0.029(3) 0.056(4) 0.027(3) -0.001(2) 0.002(2) -0.004(2)
C41 0.057(4) 0.060(4) 0.030(3) -0.003(3) 0.009(2) -0.009(3)
C42 0.031(3) 0.054(4) 0.032(3) -0.004(2) 0.006(2) -0.011(3)
C43 0.043(3) 0.071(5) 0.037(3) -0.007(3) 0.012(2) 0.001(3)
C44 0.051(3) 0.071(5) 0.041(3) -0.011(3) 0.018(3) 0.001(3)
C45 0.043(3) 0.073(5) 0.048(4) -0.001(3) 0.017(3) 0.006(3)
C46 0.036(3) 0.060(4) 0.040(3) 0.005(3) 0.012(2) 0.004(3)
C47 0.027(2) 0.052(4) 0.028(3) 0.001(2) 0.0032(19) -0.004(2)
C48 0.028(3) 0.056(4) 0.029(3) -0.004(2) 0.004(2) -0.004(2)
C49 0.032(3) 0.072(4) 0.039(3) 0.002(3) 0.005(2) -0.007(3)
C50 0.040(3) 0.073(5) 0.039(3) -0.005(3) 0.002(2) 0.009(3)
C51 0.053(4) 0.071(5) 0.038(3) 0.009(3) 0.010(3) 0.022(3)
C52 0.047(3) 0.060(4) 0.050(3) 0.005(3) 0.018(3) 0.006(3)
C53 0.029(3) 0.064(4) 0.038(3) -0.004(3) 0.007(2) 0.000(3)
C54 0.030(3) 0.064(4) 0.030(3) -0.003(3) 0.004(2) -0.001(3)
C55 0.045(3) 0.066(4) 0.021(3) -0.003(3) 0.005(2) 0.008(3)
C56 0.038(3) 0.045(4) 0.027(3) -0.005(2) 0.005(2) 0.003(3)

loop_
_atom_type_symbol
_atom_type_description
_atom_type_scat_dispersion_real
_atom_type_scat_dispersion_imag
_atom_type_scat_source
C C 0.0033 0.0016 'International Tables Vol C Tables 4.2.6.8 and 6.1.1.4'
H H 0.0000 0.0000 'International Tables Vol C Tables 4.2.6.8 and 6.1.1.4'
N N 0.0061 0.0033 'International Tables Vol C Tables 4.2.6.8 and 6.1.1.4'
O O 0.0106 0.0060 'International Tables Vol C Tables 4.2.6.8 and 6.1.1.4'
S S 0.1246 0.1234 'International Tables Vol C Tables 4.2.6.8 and 6.1.1.4'
Ni Ni 0.3393 1.1124 'International Tables Vol C Tables 4.2.6.8 and 6.1.1.4'

loop_
_geom_angle_atom_site_label_1
_geom_angle_atom_site_label_2
_geom_angle_atom_site_label_3
_geom_angle
N3 Ni1 N2 96.39(18)
N3 Ni1 O2 87.08(17)
N2 Ni1 O2 176.19(17)
N3 Ni1 N1 174.54(17)
N2 Ni1 N1 88.68(17)
O2 Ni1 N1 87.92(16)
N6 Ni2 O5 87.20(17)
N6 Ni2 N5 96.70(19)
O5 Ni2 N5 175.28(19)
N6 Ni2 N4 174.80(17)
O5 Ni2 N4 88.02(17)
N5 Ni2 N4 88.17(18)
C9 N1 C12 106.8(4)
C9 N1 C8 109.5(4)
C12 N1 C8 111.0(4)
C9 N1 Ni1 109.2(3)
C12 N1 Ni1 108.9(3)
C8 N1 Ni1 111.3(3)
C13 N2 C14 121.9(4)
C13 N2 Ni1 112.2(4)
C14 N2 Ni1 125.5(3)
C20 N3 C27 118.8(4)
C20 N3 Ni1 128.9(3)
C27 N3 Ni1 112.1(3)
C40 N4 C37 105.7(4)
C40 N4 C36 111.8(4)
C37 N4 C36 107.4(4)
C40 N4 Ni2 110.0(3)
C37 N4 Ni2 111.1(3)
C36 N4 Ni2 110.7(3)
C41 N5 C42 121.4(4)
C41 N5 Ni2 113.4(4)
C42 N5 Ni2 125.0(3)
C48 N6 C55 119.2(4)
C48 N6 Ni2 128.4(3)
C55 N6 Ni2 112.3(3)
C28 O2 Ni1 115.9(3)
C56 O5 Ni2 116.1(3)
C2 S1 C1 103.7(3)
C30 S2 C29 103.2(4)
C7 C2 C3 118.9(5)
C7 C2 S1 118.3(4)
C3 C2 S1 122.9(4)
C4 C3 C2 120.8(5)
C3 C4 C5 121.5(6)
C4 C5 C6 118.5(6)
C5 C6 C7 122.1(5)
C6 C7 C2 118.2(5)
C6 C7 C8 120.4(4)
C2 C7 C8 121.4(5)
C7 C8 N1 113.4(4)
N1 C9 C10 105.5(4)
C11 C10 C9 101.1(5)
C10 C11 C12 103.5(4)
C13 C12 N1 111.3(4)
C13 C12 C11 113.3(5)
N1 C12 C11 105.0(4)
O1 C13 N2 125.3(6)
O1 C13 C12 118.3(5)
N2 C13 C12 116.3(4)
N2 C14 C15 121.5(5)
N2 C14 C19 121.8(4)
C15 C14 C19 116.8(5)
C16 C15 C14 121.8(5)
C15 C16 C17 121.3(6)
C18 C17 C16 118.9(6)
C17 C18 C19 122.3(5)
C18 C19 C14 118.7(5)
C18 C19 C20 116.9(5)
C14 C19 C20 124.4(5)
N3 C20 C19 122.8(4)
N3 C20 C26 118.6(4)
C19 C20 C26 118.6(5)
C22 C21 C26 119.5(5)
C23 C22 C21 121.1(5)
C22 C23 C24 119.8(5)
C25 C24 C23 119.7(5)
C24 C25 C26 120.5(5)
C21 C26 C25 119.5(5)
C21 C26 C20 120.6(5)
C25 C26 C20 119.9(4)
N3 C27 C28 109.6(4)
O3 C28 O2 123.9(5)
O3 C28 C27 121.1(4)
O2 C28 C27 115.0(4)
C31 C30 C35 118.8(6)
C31 C30 S2 123.8(4)
C35 C30 S2 117.5(5)
C32 C31 C30 120.9(6)
C31 C32 C33 120.3(6)
C32 C33 C34 119.4(6)
C33 C34 C35 121.6(5)
C34 C35 C30 118.9(6)
C34 C35 C36 120.4(5)
C30 C35 C36 120.4(6)
C35 C36 N4 115.0(4)
C38 C37 N4 103.4(4)
C37 C38 C39 104.4(5)
C38 C39 C40 104.5(4)
N4 C40 C41 110.5(4)
N4 C40 C39 106.9(4)
C41 C40 C39 113.4(5)
O4 C41 N5 127.8(6)
O4 C41 C40 116.9(6)
N5 C41 C40 115.2(5)
N5 C42 C43 121.5(5)
N5 C42 C47 121.9(4)
C43 C42 C47 116.5(5)
C44 C43 C42 122.6(5)
C43 C44 C45 120.5(5)
C46 C45 C44 118.9(6)
C45 C46 C47 123.0(5)
C46 C47 C42 118.3(5)
C46 C47 C48 117.5(5)
C42 C47 C48 124.2(5)
N6 C48 C47 123.7(5)
N6 C48 C54 118.1(4)
C47 C48 C54 118.3(5)
C50 C49 C54 120.3(6)
C49 C50 C51 120.2(5)
C52 C51 C50 119.0(5)
C53 C52 C51 121.2(6)
C52 C53 C54 120.6(5)
C49 C54 C53 118.7(5)
C49 C54 C48 121.5(5)
C53 C54 C48 119.8(4)
N6 C55 C56 109.4(4)
O6 C56 O5 125.6(5)
O6 C56 C55 119.5(5)
O5 C56 C55 114.9(4)

loop_
_geom_bond_atom_site_label_1
_geom_bond_atom_site_label_2
_geom_bond_distance
Ni1 N3 1.843(4)
Ni1 N2 1.864(4)
Ni1 O2 1.865(3)
Ni1 N1 1.918(4)
Ni2 N6 1.840(4)
Ni2 O5 1.866(3)
Ni2 N5 1.871(4)
Ni2 N4 1.925(4)
N1 C9 1.499(6)
N1 C12 1.499(6)
N1 C8 1.523(6)
N2 C13 1.375(6)
N2 C14 1.395(6)
N3 C20 1.292(6)
N3 C27 1.479(6)
N4 C40 1.491(6)
N4 C37 1.502(7)
N4 C36 1.524(6)
N5 C41 1.364(7)
N5 C42 1.407(7)
N6 C48 1.292(6)
N6 C55 1.478(6)
O1 C13 1.232(6)
O2 C28 1.294(6)
O3 C28 1.230(5)
O4 C41 1.219(6)
O5 C56 1.289(6)
O6 C56 1.223(6)
S1 C2 1.772(6)
S1 C1 1.806(6)
S2 C30 1.776(7)
S2 C29 1.782(6)
C2 C7 1.404(7)
C2 C3 1.401(8)
C3 C4 1.346(8)
C4 C5 1.380(8)
C5 C6 1.376(8)
C6 C7 1.388(7)
C7 C8 1.479(7)
C9 C10 1.507(7)
C10 C11 1.513(8)
C11 C12 1.537(8)
C12 C13 1.452(8)
C14 C15 1.422(7)
C14 C19 1.429(6)
C15 C16 1.367(8)
C16 C17 1.374(8)
C17 C18 1.372(7)
C18 C19 1.410(7)
C19 C20 1.455(6)
C20 C26 1.496(6)
C21 C22 1.384(7)
C21 C26 1.385(7)
C22 C23 1.374(8)
C23 C24 1.387(7)
C24 C25 1.379(7)
C25 C26 1.398(7)
C27 C28 1.501(7)
C30 C31 1.397(9)
C30 C35 1.410(7)
C31 C32 1.371(10)
C32 C33 1.380(9)
C33 C34 1.379(8)
C34 C35 1.379(8)
C35 C36 1.491(8)
C37 C38 1.498(7)
C38 C39 1.497(8)
C39 C40 1.527(8)
C40 C41 1.503(8)
C42 C43 1.421(7)
C42 C47 1.421(6)
C43 C44 1.360(8)
C44 C45 1.377(7)
C45 C46 1.355(7)
C46 C47 1.411(7)
C47 C48 1.456(6)
C48 C54 1.500(7)
C49 C50 1.379(7)
C49 C54 1.390(7)
C50 C51 1.398(9)
C51 C52 1.375(8)
C52 C53 1.360(7)
C53 C54 1.398(8)
C55 C56 1.512(8)

loop_
_geom_torsion_atom_site_label_1
_geom_torsion_atom_site_label_2
_geom_torsion_atom_site_label_3
_geom_torsion_atom_site_label_4
_geom_torsion
N2 Ni1 N1 C9 -117.3(3)
O2 Ni1 N1 C9 61.0(3)
N2 Ni1 N1 C12 -1.0(3)
O2 Ni1 N1 C12 177.2(3)
N2 Ni1 N1 C8 121.7(3)
O2 Ni1 N1 C8 -60.0(3)
N3 Ni1 N2 C13 169.4(4)
N1 Ni1 N2 C13 -8.5(4)
N3 Ni1 N2 C14 -3.5(4)
N1 Ni1 N2 C14 178.6(4)
N2 Ni1 N3 C20 -1.2(4)
O2 Ni1 N3 C20 -179.6(4)
N2 Ni1 N3 C27 -176.0(3)
O2 Ni1 N3 C27 5.6(3)
O5 Ni2 N4 C40 177.2(3)
N5 Ni2 N4 C40 0.0(3)
O5 Ni2 N4 C37 60.5(3)
N5 Ni2 N4 C37 -116.8(3)
O5 Ni2 N4 C36 -58.8(4)
N5 Ni2 N4 C36 124.0(3)
N6 Ni2 N5 C41 -171.9(4)
N4 Ni2 N5 C41 10.0(4)
N6 Ni2 N5 C42 3.7(4)
N4 Ni2 N5 C42 -174.5(4)
O5 Ni2 N6 C48 -179.7(5)
N5 Ni2 N6 C48 -2.3(5)
O5 Ni2 N6 C55 4.2(4)
N5 Ni2 N6 C55 -178.5(3)
N3 Ni1 O2 C28 -4.4(3)
N1 Ni1 O2 C28 173.4(3)
N6 Ni2 O5 C56 -3.3(4)
N4 Ni2 O5 C56 174.7(4)
C1 S1 C2 C7 -171.5(5)
C1 S1 C2 C3 8.9(6)
C7 C2 C3 C4 4.3(9)
S1 C2 C3 C4 -176.0(5)
C2 C3 C4 C5 -0.7(10)
C3 C4 C5 C6 -1.9(10)
C4 C5 C6 C7 0.8(8)
C5 C6 C7 C2 2.8(8)
C5 C6 C7 C8 -179.3(5)
C3 C2 C7 C6 -5.3(8)
S1 C2 C7 C6 175.1(4)
C3 C2 C7 C8 176.8(5)
S1 C2 C7 C8 -2.9(7)
C6 C7 C8 N1 65.3(6)
C2 C7 C8 N1 -116.9(5)
C9 N1 C8 C7 164.3(4)
C12 N1 C8 C7 46.7(5)
Ni1 N1 C8 C7 -74.8(4)
C12 N1 C9 C10 21.5(5)
C8 N1 C9 C10 -98.7(5)
Ni1 N1 C9 C10 139.1(4)
N1 C9 C10 C11 -39.2(6)
C9 C10 C11 C12 41.6(6)
C9 N1 C12 C13 127.7(5)
C8 N1 C12 C13 -113.1(5)
Ni1 N1 C12 C13 9.8(5)
C9 N1 C12 C11 4.8(5)
C8 N1 C12 C11 124.0(4)
Ni1 N1 C12 C11 -113.0(4)
C10 C11 C12 C13 -150.7(5)
C10 C11 C12 N1 -29.1(6)
C14 N2 C13 O1 11.9(9)
Ni1 N2 C13 O1 -161.3(5)
C14 N2 C13 C12 -170.0(5)
Ni1 N2 C13 C12 16.8(6)
N1 C12 C13 O1 160.6(5)
C11 C12 C13 O1 -81.4(7)
N1 C12 C13 N2 -17.6(7)
C11 C12 C13 N2 100.4(6)
C13 N2 C14 C15 12.9(7)
Ni1 N2 C14 C15 -174.8(4)
C13 N2 C14 C19 -167.0(5)
Ni1 N2 C14 C19 5.3(6)
N2 C14 C15 C16 -177.3(5)
C19 C14 C15 C16 2.6(8)
C14 C15 C16 C17 -1.6(10)
C15 C16 C17 C18 -0.5(10)
C16 C17 C18 C19 1.5(9)
C17 C18 C19 C14 -0.4(8)
C17 C18 C19 C20 -179.9(5)
N2 C14 C19 C18 178.3(4)
C15 C14 C19 C18 -1.6(7)
N2 C14 C19 C20 -2.3(7)
C15 C14 C19 C20 177.8(5)
C27 N3 C20 C19 178.6(4)
Ni1 N3 C20 C19 4.1(7)
C27 N3 C20 C26 -2.5(6)
Ni1 N3 C20 C26 -177.1(3)
C18 C19 C20 N3 176.9(4)
C14 C19 C20 N3 -2.6(7)
C18 C19 C20 C26 -2.0(7)
C14 C19 C20 C26 178.6(4)
C26 C21 C22 C23 -0.2(8)
C21 C22 C23 C24 2.5(9)
C22 C23 C24 C25 -3.1(8)
C23 C24 C25 C26 1.5(8)
C22 C21 C26 C25 -1.4(8)
C22 C21 C26 C20 175.7(5)
C24 C25 C26 C21 0.8(7)
C24 C25 C26 C20 -176.4(5)
N3 C20 C26 C21 -85.9(6)
C19 C20 C26 C21 93.0(6)
N3 C20 C26 C25 91.2(6)
C19 C20 C26 C25 -89.8(6)
C20 N3 C27 C28 178.9(4)
Ni1 N3 C27 C28 -5.7(5)
Ni1 O2 C28 O3 -178.1(4)
Ni1 O2 C28 C27 1.9(5)
N3 C27 C28 O3 -177.4(4)
N3 C27 C28 O2 2.5(6)
C29 S2 C30 C31 4.3(6)
C29 S2 C30 C35 -175.7(4)
C35 C30 C31 C32 0.8(9)
S2 C30 C31 C32 -179.1(5)
C30 C31 C32 C33 2.0(10)
C31 C32 C33 C34 -2.6(10)
C32 C33 C34 C35 0.5(9)
C33 C34 C35 C30 2.3(8)
C33 C34 C35 C36 176.4(5)
C31 C30 C35 C34 -2.9(8)
S2 C30 C35 C34 177.0(4)
C31 C30 C35 C36 -177.0(5)
S2 C30 C35 C36 2.9(7)
C34 C35 C36 N4 65.4(6)
C30 C35 C36 N4 -120.7(5)
C40 N4 C36 C35 50.1(6)
C37 N4 C36 C35 165.7(4)
Ni2 N4 C36 C35 -72.9(5)
C40 N4 C37 C38 31.9(5)
C36 N4 C37 C38 -87.5(5)
Ni2 N4 C37 C38 151.3(3)
N4 C37 C38 C39 -39.4(6)
C37 C38 C39 C40 31.3(6)
C37 N4 C40 C41 111.2(5)
C36 N4 C40 C41 -132.2(5)
Ni2 N4 C40 C41 -8.8(5)
C37 N4 C40 C39 -12.6(5)
C36 N4 C40 C39 103.9(5)
Ni2 N4 C40 C39 -132.7(4)
C38 C39 C40 N4 -11.5(6)
C38 C39 C40 C41 -133.6(5)
C42 N5 C41 O4 -10.7(9)
Ni2 N5 C41 O4 165.0(6)
C42 N5 C41 C40 166.6(4)
Ni2 N5 C41 C40 -17.7(6)
N4 C40 C41 O4 -165.1(5)
C39 C40 C41 O4 -45.0(7)
N4 C40 C41 N5 17.3(7)
C39 C40 C41 N5 137.4(5)
C41 N5 C42 C43 -12.1(7)
Ni2 N5 C42 C43 172.6(4)
C41 N5 C42 C47 171.3(5)
Ni2 N5 C42 C47 -4.0(7)
N5 C42 C43 C44 -177.3(5)
C47 C42 C43 C44 -0.5(8)
C42 C43 C44 C45 -2.5(9)
C43 C44 C45 C46 3.3(9)
C44 C45 C46 C47 -1.3(9)
C45 C46 C47 C42 -1.6(8)
C45 C46 C47 C48 175.9(5)
N5 C42 C47 C46 179.2(4)
C43 C42 C47 C46 2.4(7)
N5 C42 C47 C48 1.8(7)
C43 C42 C47 C48 -174.9(5)
C55 N6 C48 C47 176.9(5)
Ni2 N6 C48 C47 1.0(7)
C55 N6 C48 C54 -1.5(7)
Ni2 N6 C48 C54 -177.4(3)
C46 C47 C48 N6 -177.6(5)
C42 C47 C48 N6 -0.3(8)
C46 C47 C48 C54 0.8(7)
C42 C47 C48 C54 178.1(5)
C54 C49 C50 C51 0.4(8)
C49 C50 C51 C52 1.1(8)
C50 C51 C52 C53 -1.1(9)
C51 C52 C53 C54 -0.5(8)
C50 C49 C54 C53 -1.9(8)
C50 C49 C54 C48 176.8(5)
C52 C53 C54 C49 2.0(8)
C52 C53 C54 C48 -176.8(5)
N6 C48 C54 C49 -85.3(6)
C47 C48 C54 C49 96.1(6)
N6 C48 C54 C53 93.4(6)
C47 C48 C54 C53 -85.2(6)
C48 N6 C55 C56 179.1(4)
Ni2 N6 C55 C56 -4.3(5)
Ni2 O5 C56 O6 -177.0(4)
Ni2 O5 C56 C55 1.4(6)
N6 C55 C56 O6 -179.6(5)
N6 C55 C56 O5 1.9(6)
